data_2012567
loop_
_publ_author_name
'Bore, Lothar'
'Honda, Tadashi'
'Gribble, Gordon W.'
'Lork, Enno'
'Jasinski, Jerry P.'

_publ_section_title
;
 The anti-inflammatory triterpenoid methyl
 2-cyano-3,12-dioxooleana-1,9(11)-dien-28-oate methanol solvate hydrate
;
_journal_issue 3
_journal_name_full 'Acta Crystallographica Section C'
_journal_page_first o199
_journal_page_last o200
_journal_paper_doi 10.1107/S010827010102176X
_journal_volume 58
_journal_year 2002
_chemical_formula_moiety 'C32 H43 N O4 , C H4 O , H2 O'
_chemical_formula_sum 'C33 H49 N O6'
_chemical_formula_weight 555.73
_chemical_name_systematic
;
Methyl 2-cyano-3,12-dioxooleana-1,9(11)-diene-28-oate
;
_space_group_IT_number 19
_symmetry_cell_setting orthorhombic
_symmetry_space_group_name_Hall 'P 2ac 2ab'
_symmetry_space_group_name_H-M 'P 21 21 21'
_atom_sites_solution_hydrogens geom
_atom_sites_solution_primary direct
_atom_sites_solution_secondary difmap
_audit_creation_method SHELXL97
_cell_angle_alpha 90
_cell_angle_beta 90
_cell_angle_gamma 90
_cell_formula_units_Z 4
_cell_length_a 6.5370(10)
_cell_length_b 8.9500(10)
_cell_length_c 51.128(9)
_cell_measurement_reflns_used 56
_cell_measurement_temperature 173(2)
_cell_measurement_theta_max 12.553
_cell_measurement_theta_min 2.403
_cell_volume 2991.3(8)
_computing_cell_refinement XSCANS
_computing_data_collection 'XSCANS (Siemens, 1996)'
_computing_data_reduction XSCANS
_computing_molecular_graphics 'SHELXTL (Bruker, 1997)'
_computing_publication_material SHELXTL
_computing_structure_refinement 'SHELXL97 (Sheldrick, 1997)'
_computing_structure_solution 'SHELXS97 (Sheldrick, 1997)'
_diffrn_ambient_temperature 173(2)
_diffrn_measured_fraction_theta_full .998
_diffrn_measured_fraction_theta_max .998
_diffrn_measurement_device_type 'Siemens P4'
_diffrn_measurement_method '2\q/\w scans'
_diffrn_radiation_monochromator graphite
_diffrn_radiation_source 'normal-focus sealed tube'
_diffrn_radiation_type MoK\a
_diffrn_radiation_wavelength .71073
_diffrn_reflns_av_R_equivalents .065
_diffrn_reflns_av_sigmaI/netI .070
_diffrn_reflns_limit_h_max 8
_diffrn_reflns_limit_h_min -8
_diffrn_reflns_limit_k_max 11
_diffrn_reflns_limit_k_min -11
_diffrn_reflns_limit_l_max 66
_diffrn_reflns_limit_l_min -65
_diffrn_reflns_number 10610
_diffrn_reflns_theta_full 27.51
_diffrn_reflns_theta_max 27.51
_diffrn_reflns_theta_min 2.57
_diffrn_standards_decay_% 'random variation +/-2.0'
_diffrn_standards_interval_count 197
_diffrn_standards_number 3
_exptl_absorpt_coefficient_mu .084
_exptl_absorpt_correction_type none
_exptl_crystal_colour colourless
_exptl_crystal_density_diffrn 1.234
_exptl_crystal_density_meas ?
_exptl_crystal_density_method 'not measured'
_exptl_crystal_description needles
_exptl_crystal_F_000 1208
_exptl_crystal_size_max .8
_exptl_crystal_size_mid .8
_exptl_crystal_size_min .3
_refine_diff_density_max .37
_refine_diff_density_min -.34
_refine_ls_extinction_method none
_refine_ls_goodness_of_fit_ref 1.051
_refine_ls_hydrogen_treatment mixed
_refine_ls_matrix_type full
_refine_ls_number_parameters 387
_refine_ls_number_reflns 3985
_refine_ls_number_restraints 2
_refine_ls_restrained_S_all 1.051
_refine_ls_R_factor_all .105
_refine_ls_R_factor_gt .070
_refine_ls_shift/su_max .004
_refine_ls_shift/su_mean .000
_refine_ls_structure_factor_coef Fsqd
_refine_ls_weighting_details 'calc w = 1/[\s^2^(Fo^2^)+(0.1033P)^2^+3.4110P] where P=(Fo^2^+2Fc^2^)/3'
_refine_ls_weighting_scheme calc
_refine_ls_wR_factor_gt .183
_refine_ls_wR_factor_ref .2112
_reflns_number_gt 2825
_reflns_number_total 3985
_reflns_threshold_expression I>2\s(I)
_cod_data_source_file fr1352.cif
_cod_data_source_block I
_cod_depositor_comments
;
The following automatic conversions were performed:

'_exptl_crystal_density_meas' value 'not measured' was changed to '?'
- the value is perceived as not measured.

Automatic conversion script
Id: cif_fix_values 3008 2015-01-20 13:52:24Z robertas 
;
_cod_original_sg_symbol_H-M 'P21 21 21'
_cod_database_code 2012567
_cod_database_fobs_code 2012567

loop_
_symmetry_equiv_pos_as_xyz
'x, y, z'
'-x+1/2, -y, z+1/2'
'-x, y+1/2, -z+1/2'
'x+1/2, -y+1/2, -z'

loop_
_atom_site_label
_atom_site_fract_x
_atom_site_fract_y
_atom_site_fract_z
_atom_site_U_iso_or_equiv
_atom_site_adp_type
_atom_site_calc_flag
_atom_site_refinement_flags
_atom_site_occupancy
_atom_site_disorder_assembly
_atom_site_disorder_group
_atom_site_type_symbol
C1 .3942(7) .6932(5) .55329(9) .0238(10) Uani d . 1 . . C
H1 .4240 .7952 .5567 .022(9) Uiso calc R 1 . . H
C2 .3391(8) .6534(5) .52930(9) .0250(10) Uani d . 1 . . C
C31 .3352(8) .7630(6) .50822(9) .0277(11) Uani d . 1 . . C
N1 .3273(8) .8501(5) .49208(9) .0423(12) Uani d . 1 . . N
C3 .2974(7) .4954(5) .52152(9) .0230(10) Uani d . 1 . . C
O1 .2931(7) .4608(4) .49854(7) .0373(9) Uani d . 1 . . O
C4 .2601(8) .3822(5) .54307(9) .0247(10) Uani d . 1 . . C
C23 .4204(9) .2547(6) .54065(10) .0322(12) Uani d . 1 . . C
H23A .4050 .2052 .5237 .051(4) Uiso calc R 1 . . H
H23B .3988 .1818 .5547 .051(4) Uiso calc R 1 . . H
H23C .5584 .2966 .5421 .051(4) Uiso calc R 1 . . H
C24 .0474(8) .3145(6) .53706(10) .0288(11) Uani d . 1 . . C
H24A -.0519 .3952 .5345 .051(4) Uiso calc R 1 . . H
H24B .0039 .2517 .5517 .051(4) Uiso calc R 1 . . H
H24C .0556 .2537 .5211 .051(4) Uiso calc R 1 . . H
C5 .2516(7) .4571(5) .57041(9) .0199(9) Uani d . 1 . . C
H5 .1164 .5092 .5709 .025(8) Uiso calc R 1 . . H
C6 .2450(8) .3469(5) .59324(9) .0241(10) Uani d . 1 . . C
H6A .1520 .2630 .5890 .035(4) Uiso calc R 1 . . H
H6B .3833 .3055 .5964 .035(4) Uiso calc R 1 . . H
C7 .1706(7) .4259(5) .61749(8) .0218(9) Uani d . 1 . . C
H7A .1693 .3537 .6322 .035(4) Uiso calc R 1 . . H
H7B .0280 .4590 .6146 .035(4) Uiso calc R 1 . . H
C8 .3001(7) .5622(5) .62551(9) .0205(9) Uani d . 1 . . C
C26 .4940(8) .4978(5) .63931(9) .0251(10) Uani d . 1 . . C
H26A .4550 .4539 .6561 .051(4) Uiso calc R 1 . . H
H26B .5930 .5783 .6422 .051(4) Uiso calc R 1 . . H
H26C .5558 .4207 .6282 .051(4) Uiso calc R 1 . . H
C9 .3776(7) .6550(5) .60232(9) .0195(9) Uani d . 1 . . C
C10 .4113(7) .5815(5) .57540(8) .0198(9) Uani d . 1 . . C
C25 .6381(7) .5274(6) .57426(10) .0254(10) Uani d . 1 . . C
H25A .6732 .5007 .5562 .051(4) Uiso calc R 1 . . H
H25B .6549 .4398 .5856 .051(4) Uiso calc R 1 . . H
H25C .7285 .6076 .5803 .051(4) Uiso calc R 1 . . H
C11 .4363(8) .7980(5) .60653(9) .0240(10) Uani d . 1 . . C
H11 .4921 .8525 .5923 .022(9) Uiso calc R 1 . . H
C12 .4185(8) .8738(5) .63200(10) .0254(10) Uani d . 1 . . C
O2 .4933(7) .9987(4) .63521(7) .0377(10) Uani d . 1 . . O
C13 .3190(7) .7913(5) .65438(8) .0191(9) Uani d . 1 . . C
H13 .4330 .7340 .6627 .025(8) Uiso calc R 1 . . H
C14 .1723(7) .6702(5) .64380(8) .0183(9) Uani d . 1 . . C
C27 -.0043(7) .7412(5) .62779(9) .0230(9) Uani d . 1 . . C
H27A -.0392 .6757 .6131 .018(12) Uiso calc R 1 . . H
H27B .0392 .8388 .6211 .06(2) Uiso calc R 1 . . H
H27C -.1243 .7539 .6391 .018(12) Uiso calc R 1 . . H
C15 .0803(7) .5836(5) .66707(8) .0203(9) Uani d . 1 . . C
H15A -.0331 .5204 .6606 .035(4) Uiso calc R 1 . . H
H15B .1864 .5165 .6743 .035(4) Uiso calc R 1 . . H
C16 -.0004(8) .6837(5) .68901(9) .0200(9) Uani d . 1 . . C
H16A -.0479 .6201 .7036 .035(4) Uiso calc R 1 . . H
H16B -.1195 .7409 .6825 .035(4) Uiso calc R 1 . . H
C17 .1614(8) .7936(5) .69927(9) .0203(9) Uani d . 1 . . C
C28 .3407(8) .7139(5) .71142(9) .0250(10) Uani d . 1 . . C
O3 .5145(6) .7599(5) .71185(8) .0425(10) Uani d . 1 . . O
O4 .2893(6) .5841(4) .72319(7) .0335(9) Uani d . 1 . . O
C32 .4562(9) .5074(6) .73594(11) .0387(13) Uani d . 1 . . C
H32A .5592 .4795 .7229 .051(4) Uiso calc R 1 . . H
H32B .4044 .4172 .7446 .051(4) Uiso calc R 1 . . H
H32C .5182 .5735 .7490 .051(4) Uiso calc R 1 . . H
C18 .2363(7) .8934(5) .67645(8) .0203(9) Uani d . 1 . . C
H18 .3559 .9514 .6832 .025(8) Uiso calc R 1 . . H
C19 .0741(8) 1.0088(5) .66814(9) .0239(10) Uani d . 1 . . C
H19A .1318 1.0724 .6541 .035(4) Uiso calc R 1 . . H
H19B -.0453 .9553 .6608 .035(4) Uiso calc R 1 . . H
C20 .0012(9) 1.1094(5) .69057(10) .0289(11) Uani d . 1 . . C
C29 .1734(10) 1.2096(5) .70056(11) .0361(13) Uani d . 1 . . C
H29A .2343 1.2638 .6858 .051(4) Uiso calc R 1 . . H
H29B .2782 1.1482 .7090 .051(4) Uiso calc R 1 . . H
H29C .1181 1.2813 .7132 .051(4) Uiso calc R 1 . . H
C30 -.1728(9) 1.2069(6) .68053(12) .0389(13) Uani d . 1 . . C
H30A -.2239 1.2698 .6948 .051(4) Uiso calc R 1 . . H
H30B -.2838 1.1432 .6741 .051(4) Uiso calc R 1 . . H
H30C -.1228 1.2703 .6663 .051(4) Uiso calc R 1 . . H
C21 -.0803(8) 1.0101(5) .71273(10) .0294(11) Uani d . 1 . . C
H21A -.1170 1.0742 .7278 .035(4) Uiso calc R 1 . . H
H21B -.2065 .9597 .7067 .035(4) Uiso calc R 1 . . H
C22 .0729(8) .8914(5) .72185(9) .0258(10) Uani d . 1 . . C
H22A .0046 .8252 .7347 .035(4) Uiso calc R 1 . . H
H22B .1875 .9418 .7309 .035(4) Uiso calc R 1 . . H
O5 .2585(7) .5234(5) .44415(8) .0416(10) Uani d . 1 . . O
H5A .2385 .4983 .4598 .035(16) Uiso calc R 1 . . H
C100 .4549(11) .5940(7) .44189(13) .0506(17) Uani d . 1 . . C
H100 .5129 .5729 .4246 .051(4) Uiso calc R 1 . . H
H101 .5465 .5551 .4555 .051(4) Uiso calc R 1 . . H
H102 .4394 .7022 .4441 .051(4) Uiso calc R 1 . . H
O6 .2574(8) .3281(5) .39864(10) .0533(12) Uani d D 1 . . O
H6C .206(10) .384(6) .3865(10) .06(2) Uiso d D 1 . . H
H6D .238(13) .379(7) .4127(8) .06(2) Uiso d D 1 . . H

loop_
_atom_site_aniso_label
_atom_site_aniso_U_11
_atom_site_aniso_U_22
_atom_site_aniso_U_33
_atom_site_aniso_U_12
_atom_site_aniso_U_13
_atom_site_aniso_U_23
C1 .022(2) .019(2) .031(2) .000(2) .003(2) -.0003(19)
C2 .025(2) .021(2) .029(2) .001(2) .003(2) .0006(19)
C31 .024(2) .029(2) .030(2) -.004(2) -.007(2) .001(2)
N1 .045(3) .037(2) .045(3) -.012(3) -.009(2) .010(2)
C3 .021(2) .022(2) .026(2) .002(2) .0001(19) -.0031(19)
O1 .048(2) .0307(19) .0332(19) -.003(2) -.0005(19) -.0043(15)
C4 .025(2) .019(2) .030(2) -.001(2) .002(2) -.0034(19)
C23 .035(3) .026(2) .035(3) .009(3) .001(2) -.005(2)
C24 .027(3) .027(2) .032(3) -.001(2) -.005(2) -.003(2)
C5 .0157(19) .0157(19) .028(2) -.0011(19) .0010(18) -.0002(17)
C6 .028(2) .0161(19) .029(2) -.006(2) .002(2) -.0010(18)
C7 .024(2) .018(2) .023(2) -.005(2) .0015(19) .0019(18)
C8 .017(2) .0172(19) .027(2) -.0040(19) .0021(18) -.0004(18)
C26 .022(2) .022(2) .031(2) .000(2) .001(2) .001(2)
C9 .014(2) .0173(19) .027(2) -.0015(18) -.0015(18) -.0012(19)
C10 .019(2) .020(2) .020(2) -.002(2) -.0013(18) -.0020(18)
C25 .016(2) .030(2) .030(2) .000(2) .0043(19) .001(2)
C11 .027(2) .024(2) .021(2) -.011(2) .008(2) .0033(18)
C12 .022(2) .020(2) .034(3) -.007(2) .003(2) -.002(2)
O2 .045(2) .0264(17) .042(2) -.020(2) .0110(19) -.0097(16)
C13 .019(2) .0157(19) .023(2) -.0026(19) .0021(18) -.0017(17)
C14 .018(2) .0137(19) .024(2) -.0018(18) -.0016(18) -.0003(17)
C27 .018(2) .019(2) .031(2) .000(2) .002(2) .0006(19)
C15 .020(2) .0143(18) .027(2) -.0037(19) -.001(2) .0006(18)
C16 .020(2) .0162(19) .024(2) .000(2) .002(2) .0010(17)
C17 .022(2) .0188(19) .020(2) -.005(2) .0004(19) -.0003(18)
C28 .025(2) .027(2) .023(2) -.003(2) .002(2) .001(2)
O3 .0248(19) .043(2) .060(3) -.008(2) -.0093(19) .012(2)
O4 .0300(19) .0288(17) .0415(19) -.0013(18) -.0062(17) .0130(16)
C32 .036(3) .037(3) .043(3) .012(3) -.008(3) .008(3)
C18 .020(2) .0144(19) .026(2) -.0049(19) .0032(19) -.0023(17)
C19 .026(2) .0158(19) .030(2) -.001(2) -.001(2) -.0003(19)
C20 .032(3) .019(2) .036(3) -.004(2) .000(2) -.004(2)
C29 .043(3) .019(2) .047(3) -.008(3) -.001(3) -.008(2)
C30 .037(3) .024(2) .056(3) .006(3) -.004(3) -.002(2)
C21 .030(2) .019(2) .039(3) -.002(2) .008(2) -.007(2)
C22 .028(2) .022(2) .027(2) -.003(2) .005(2) -.0028(19)
O5 .044(2) .042(2) .039(2) -.007(2) -.0018(19) .0029(19)
C100 .059(4) .038(3) .054(4) -.011(4) .006(3) .006(3)
O6 .057(3) .040(2) .062(3) .015(2) -.014(3) .002(2)

loop_
_atom_type_symbol
_atom_type_description
_atom_type_scat_dispersion_real
_atom_type_scat_dispersion_imag
_atom_type_scat_source
C C .0033 .0016 'International Tables Vol C Tables 4.2.6.8 and 6.1.1.4'
H H .0000 .0000 'International Tables Vol C Tables 4.2.6.8 and 6.1.1.4'
N N .0061 .0033 'International Tables Vol C Tables 4.2.6.8 and 6.1.1.4'
O O .0106 .0060 'International Tables Vol C Tables 4.2.6.8 and 6.1.1.4'

loop_
_geom_angle_atom_site_label_1
_geom_angle_atom_site_label_2
_geom_angle_atom_site_label_3
_geom_angle
C2 C1 C10 122.3(4)
C2 C1 H1 118.9
C10 C1 H1 118.9
C1 C2 C31 120.5(4)
C1 C2 C3 123.3(4)
C31 C2 C3 115.9(4)
N1 C31 C2 178.0(6)
O1 C3 C2 120.2(4)
O1 C3 C4 121.9(4)
C2 C3 C4 117.9(4)
C3 C4 C24 105.2(4)
C3 C4 C5 111.8(4)
C24 C4 C5 108.4(4)
C3 C4 C23 108.9(4)
C24 C4 C23 107.6(4)
C5 C4 C23 114.4(4)
C4 C23 H23A 109.5
C4 C23 H23B 109.5
H23A C23 H23B 109.5
C4 C23 H23C 109.5
H23A C23 H23C 109.5
H23B C23 H23C 109.5
C4 C24 H24A 109.5
C4 C24 H24B 109.5
H24A C24 H24B 109.5
C4 C24 H24C 109.5
H24A C24 H24C 109.5
H24B C24 H24C 109.5
C6 C5 C10 110.9(4)
C6 C5 C4 114.2(3)
C10 C5 C4 115.8(4)
C6 C5 H5 104.9
C10 C5 H5 104.9
C4 C5 H5 104.9
C7 C6 C5 109.5(4)
C7 C6 H6A 109.8
C5 C6 H6A 109.8
C7 C6 H6B 109.8
C5 C6 H6B 109.8
H6A C6 H6B 108.2
C6 C7 C8 114.4(4)
C6 C7 H7A 108.7
C8 C7 H7A 108.7
C6 C7 H7B 108.7
C8 C7 H7B 108.7
H7A C7 H7B 107.6
C9 C8 C7 113.9(4)
C9 C8 C26 106.3(4)
C7 C8 C26 105.9(4)
C9 C8 C14 107.5(3)
C7 C8 C14 110.5(4)
C26 C8 C14 112.8(4)
C8 C26 H26A 109.5
C8 C26 H26B 109.5
H26A C26 H26B 109.5
C8 C26 H26C 109.5
H26A C26 H26C 109.5
H26B C26 H26C 109.5
C11 C9 C8 118.9(4)
C11 C9 C10 120.3(4)
C8 C9 C10 120.4(4)
C1 C10 C9 112.0(4)
C1 C10 C5 107.6(4)
C9 C10 C5 111.0(4)
C1 C10 C25 104.3(4)
C9 C10 C25 107.6(4)
C5 C10 C25 114.3(4)
C10 C25 H25A 109.5
C10 C25 H25B 109.5
H25A C25 H25B 109.5
C10 C25 H25C 109.5
H25A C25 H25C 109.5
H25B C25 H25C 109.5
C9 C11 C12 123.6(4)
C9 C11 H11 118.2
C12 C11 H11 118.2
O2 C12 C11 120.3(4)
O2 C12 C13 121.0(4)
C11 C12 C13 118.6(4)
C12 C13 C14 110.2(4)
C12 C13 C18 114.4(4)
C14 C13 C18 116.9(4)
C12 C13 H13 104.6
C14 C13 H13 104.6
C18 C13 H13 104.6
C15 C14 C13 108.9(3)
C15 C14 C27 108.9(4)
C13 C14 C27 111.0(3)
C15 C14 C8 110.8(3)
C13 C14 C8 107.9(4)
C27 C14 C8 109.3(4)
C14 C27 H27A 109.5
C14 C27 H27B 109.5
H27A C27 H27B 109.5
C14 C27 H27C 109.5
H27A C27 H27C 109.5
H27B C27 H27C 109.5
C16 C15 C14 114.0(4)
C16 C15 H15A 108.8
C14 C15 H15A 108.8
C16 C15 H15B 108.8
C14 C15 H15B 108.8
H15A C15 H15B 107.7
C15 C16 C17 112.8(4)
C15 C16 H16A 109.0
C17 C16 H16A 109.0
C15 C16 H16B 109.0
C17 C16 H16B 109.0
H16A C16 H16B 107.8
C28 C17 C16 111.9(4)
C28 C17 C18 109.7(4)
C16 C17 C18 109.3(4)
C28 C17 C22 104.4(4)
C16 C17 C22 110.9(4)
C18 C17 C22 110.5(4)
O3 C28 O4 121.2(5)
O3 C28 C17 125.3(5)
O4 C28 C17 113.4(4)
C28 O4 C32 114.9(4)
O4 C32 H32A 109.5
O4 C32 H32B 109.5
H32A C32 H32B 109.5
O4 C32 H32C 109.5
H32A C32 H32C 109.5
H32B C32 H32C 109.5
C19 C18 C13 115.8(4)
C19 C18 C17 112.1(4)
C13 C18 C17 108.6(3)
C19 C18 H18 106.6
C13 C18 H18 106.6
C17 C18 H18 106.6
C20 C19 C18 113.7(4)
C20 C19 H19A 108.8
C18 C19 H19A 108.8
C20 C19 H19B 108.8
C18 C19 H19B 108.8
H19A C19 H19B 107.7
C30 C20 C29 109.0(4)
C30 C20 C19 108.5(4)
C29 C20 C19 111.4(5)
C30 C20 C21 108.7(5)
C29 C20 C21 110.4(4)
C19 C20 C21 108.7(4)
C20 C29 H29A 109.5
C20 C29 H29B 109.5
H29A C29 H29B 109.5
C20 C29 H29C 109.5
H29A C29 H29C 109.5
H29B C29 H29C 109.5
C20 C30 H30A 109.5
C20 C30 H30B 109.5
H30A C30 H30B 109.5
C20 C30 H30C 109.5
H30A C30 H30C 109.5
H30B C30 H30C 109.5
C22 C21 C20 113.5(4)
C22 C21 H21A 108.9
C20 C21 H21A 108.9
C22 C21 H21B 108.9
C20 C21 H21B 108.9
H21A C21 H21B 107.7
C21 C22 C17 114.0(4)
C21 C22 H22A 108.8
C17 C22 H22A 108.8
C21 C22 H22B 108.8
C17 C22 H22B 108.8
H22A C22 H22B 107.7
C100 O5 H5A 109.5
O5 C100 H100 109.5
O5 C100 H101 109.5
H100 C100 H101 109.5
O5 C100 H102 109.5
H100 C100 H102 109.5
H101 C100 H102 109.5
H6C O6 H6D 104(6)

loop_
_geom_bond_atom_site_label_1
_geom_bond_atom_site_label_2
_geom_bond_site_symmetry_2
_geom_bond_distance
_geom_bond_publ_flag
C1 C2 . 1.327(7) ?
C1 C10 . 1.513(6) ?
C1 H1 . .9500 ?
C2 C31 . 1.457(7) ?
C2 C3 . 1.495(6) ?
C31 N1 . 1.137(7) ?
C3 O1 . 1.215(6) ?
C3 C4 . 1.516(7) ?
C4 C24 . 1.548(7) ?
C4 C5 . 1.551(6) ?
C4 C23 . 1.554(7) ?
C23 H23A . .9800 ?
C23 H23B . .9800 ?
C23 H23C . .9800 ?
C24 H24A . .9800 ?
C24 H24B . .9800 ?
C24 H24C . .9800 ?
C5 C6 . 1.529(6) ?
C5 C10 . 1.548(6) ?
C5 H5 . 1.0000 ?
C6 C7 . 1.508(6) ?
C6 H6A . .9900 ?
C6 H6B . .9900 ?
C7 C8 . 1.541(6) ?
C7 H7A . .9900 ?
C7 H7B . .9900 ?
C8 C9 . 1.534(6) ?
C8 C26 . 1.561(7) ?
C8 C14 . 1.583(6) ?
C26 H26A . .9800 ?
C26 H26B . .9800 ?
C26 H26C . .9800 ?
C9 C11 . 1.353(6) ?
C9 C10 . 1.541(6) ?
C10 C25 . 1.561(6) ?
C25 H25A . .9800 ?
C25 H25B . .9800 ?
C25 H25C . .9800 ?
C11 C12 . 1.473(6) ?
C11 H11 . .9500 ?
C12 O2 . 1.231(5) ?
C12 C13 . 1.510(6) ?
C13 C14 . 1.545(6) ?
C13 C18 . 1.549(6) ?
C13 H13 . 1.0000 ?
C14 C15 . 1.541(6) ?
C14 C27 . 1.551(6) ?
C27 H27A . .9800 ?
C27 H27B . .9800 ?
C27 H27C . .9800 ?
C15 C16 . 1.530(6) ?
C15 H15A . .9900 ?
C15 H15B . .9900 ?
C16 C17 . 1.536(6) ?
C16 H16A . .9900 ?
C16 H16B . .9900 ?
C17 C28 . 1.506(7) ?
C17 C18 . 1.549(6) ?
C17 C22 . 1.560(6) ?
C28 O3 . 1.209(6) ?
C28 O4 . 1.351(6) ?
O4 C32 . 1.444(6) ?
C32 H32A . .9800 ?
C32 H32B . .9800 ?
C32 H32C . .9800 ?
C18 C19 . 1.540(6) ?
C18 H18 . 1.0000 ?
C19 C20 . 1.534(7) ?
C19 H19A . .9900 ?
C19 H19B . .9900 ?
C20 C30 . 1.523(8) ?
C20 C29 . 1.528(8) ?
C20 C21 . 1.535(7) ?
C29 H29A . .9800 ?
C29 H29B . .9800 ?
C29 H29C . .9800 ?
C30 H30A . .9800 ?
C30 H30B . .9800 ?
C30 H30C . .9800 ?
C21 C22 . 1.533(7) ?
C21 H21A . .9900 ?
C21 H21B . .9900 ?
C22 H22A . .9900 ?
C22 H22B . .9900 ?
O5 C100 . 1.436(8) ?
O5 H5A . .8400 ?
C100 H100 . .9800 ?
C100 H101 . .9800 ?
C100 H102 . .9800 ?
O6 H6C . .87(5) ?
O6 H6D . .86(5) ?

loop_
_geom_hbond_atom_site_label_D
_geom_hbond_atom_site_label_H
_geom_hbond_atom_site_label_A
_geom_hbond_site_symmetry_A
_geom_hbond_distance_DH
_geom_hbond_distance_HA
_geom_hbond_distance_DA
_geom_hbond_angle_DHA
O5 H5A O1 . .84 2.04 2.846(5) 160
O6 H6C O2 4_466 .87(5) 2.07(6) 2.895(6) 160(7)
O6 H6D O5 . .87(5) 2.07(5) 2.910(6) 166(8)

loop_
_geom_torsion_atom_site_label_1
_geom_torsion_atom_site_label_2
_geom_torsion_atom_site_label_3
_geom_torsion_atom_site_label_4
_geom_torsion
C10 C1 C2 C31 -176.6(4)
C10 C1 C2 C3 -2.7(8)
C1 C2 C31 N1 -74(17)
C3 C2 C31 N1 112(17)
C1 C2 C3 O1 -163.3(5)
C31 C2 C3 O1 10.9(7)
C1 C2 C3 C4 17.0(7)
C31 C2 C3 C4 -168.8(4)
O1 C3 C4 C24 -56.6(6)
C2 C3 C4 C24 123.0(4)
O1 C3 C4 C5 -174.1(5)
C2 C3 C4 C5 5.6(6)
O1 C3 C4 C23 58.5(6)
C2 C3 C4 C23 -121.9(5)
C3 C4 C5 C6 -171.7(4)
C24 C4 C5 C6 72.8(5)
C23 C4 C5 C6 -47.3(6)
C3 C4 C5 C10 -41.0(5)
C24 C4 C5 C10 -156.4(4)
C23 C4 C5 C10 83.5(5)
C10 C5 C6 C7 64.8(5)
C4 C5 C6 C7 -162.1(4)
C5 C6 C7 C8 -57.5(5)
C6 C7 C8 C9 38.1(5)
C6 C7 C8 C26 -78.4(5)
C6 C7 C8 C14 159.2(4)
C7 C8 C9 C11 159.9(4)
C26 C8 C9 C11 -83.9(5)
C14 C8 C9 C11 37.1(6)
C7 C8 C9 C10 -27.1(6)
C26 C8 C9 C10 89.1(5)
C14 C8 C9 C10 -149.9(4)
C2 C1 C10 C9 -153.4(5)
C2 C1 C10 C5 -31.2(6)
C2 C1 C10 C25 90.6(5)
C11 C9 C10 C1 -32.6(6)
C8 C9 C10 C1 154.4(4)
C11 C9 C10 C5 -152.9(4)
C8 C9 C10 C5 34.2(5)
C11 C9 C10 C25 81.5(5)
C8 C9 C10 C25 -91.5(5)
C6 C5 C10 C1 -174.7(4)
C4 C5 C10 C1 53.0(5)
C6 C5 C10 C9 -51.9(5)
C4 C5 C10 C9 175.8(4)
C6 C5 C10 C25 69.9(5)
C4 C5 C10 C25 -62.3(5)
C8 C9 C11 C12 -3.9(7)
C10 C9 C11 C12 -177.0(5)
C9 C11 C12 O2 172.7(5)
C9 C11 C12 C13 -3.5(8)
O2 C12 C13 C14 159.2(5)
C11 C12 C13 C14 -24.6(6)
O2 C12 C13 C18 25.1(7)
C11 C12 C13 C18 -158.8(4)
C12 C13 C14 C15 177.6(4)
C18 C13 C14 C15 -49.5(5)
C12 C13 C14 C27 -62.5(5)
C18 C13 C14 C27 70.4(5)
C12 C13 C14 C8 57.3(5)
C18 C13 C14 C8 -169.8(4)
C9 C8 C14 C15 177.5(4)
C7 C8 C14 C15 52.6(5)
C26 C8 C14 C15 -65.7(5)
C9 C8 C14 C13 -63.4(4)
C7 C8 C14 C13 171.8(3)
C26 C8 C14 C13 53.5(5)
C9 C8 C14 C27 57.5(4)
C7 C8 C14 C27 -67.3(4)
C26 C8 C14 C27 174.4(4)
C13 C14 C15 C16 47.4(5)
C27 C14 C15 C16 -73.8(5)
C8 C14 C15 C16 165.9(4)
C14 C15 C16 C17 -54.9(5)
C15 C16 C17 C28 -63.0(5)
C15 C16 C17 C18 58.7(5)
C15 C16 C17 C22 -179.2(4)
C16 C17 C28 O3 150.0(5)
C18 C17 C28 O3 28.5(7)
C22 C17 C28 O3 -90.0(6)
C16 C17 C28 O4 -32.5(5)
C18 C17 C28 O4 -154.0(4)
C22 C17 C28 O4 87.5(5)
O3 C28 O4 C32 -.1(7)
C17 C28 O4 C32 -177.7(4)
C12 C13 C18 C19 59.2(5)
C14 C13 C18 C19 -71.8(5)
C12 C13 C18 C17 -173.7(4)
C14 C13 C18 C17 55.3(5)
C28 C17 C18 C19 -164.5(4)
C16 C17 C18 C19 72.5(5)
C22 C17 C18 C19 -49.8(5)
C28 C17 C18 C13 66.4(5)
C16 C17 C18 C13 -56.7(5)
C22 C17 C18 C13 -179.0(4)
C13 C18 C19 C20 -178.7(4)
C17 C18 C19 C20 56.0(5)
C18 C19 C20 C30 -174.4(4)
C18 C19 C20 C29 65.6(5)
C18 C19 C20 C21 -56.3(6)
C30 C20 C21 C22 171.9(4)
C29 C20 C21 C22 -68.5(5)
C19 C20 C21 C22 54.0(6)
C20 C21 C22 C17 -52.3(5)
C28 C17 C22 C21 166.6(4)
C16 C17 C22 C21 -72.6(5)
C18 C17 C22 C21 48.7(5)

loop_
_cod_related_entry_id
_cod_related_entry_database
_cod_related_entry_code
1 ChemSpider 21181879
